data_7039466
loop_
_publ_author_name
'Powley, Samuel L.'
'Rosair, Georgina M.'
'Welch, Alan J.'

_publ_section_title
;
 Further studies of the Enhanced Structural Carborane Effect:
 tricarbonylruthenium and related derivatives of benzocarborane,
 dihydrobenzocarborane and biphenylcarborane.
;
_journal_issue 29
_journal_name_full 'Dalton transactions (Cambridge, England : 2003)'
_journal_page_first 11742
_journal_page_last 11752
_journal_paper_doi 10.1039/c6dt01888b
_journal_volume 45
_journal_year 2016
_chemical_formula_moiety 'C13 H24 B9 N O2 Ru'
_chemical_formula_sum 'C13 H24 B9 N O2 Ru'
_chemical_formula_weight 424.69
_space_group_crystal_system monoclinic
_space_group_IT_number 14
_space_group_name_Hall '-P 2yn'
_space_group_name_H-M_alt 'P 1 21/n 1'
_symmetry_space_group_name_Hall '-P 2yn'
_symmetry_space_group_name_H-M 'P 1 21/n 1'
_atom_sites_solution_hydrogens mixed
_atom_sites_solution_primary direct
_audit_creation_date 2016-04-12
_audit_creation_method
;
Olex2 1.2
(compiled 2015.01.26 svn.r3150 for OlexSys, GUI svn.r4998)
;
_audit_update_record
;
2016-05-12 deposited with the CCDC.
2016-06-07 downloaded from the CCDC.
;
_cell_angle_alpha 90
_cell_angle_beta 102.484(2)
_cell_angle_gamma 90
_cell_formula_units_Z 4
_cell_length_a 9.3786(4)
_cell_length_b 17.9449(7)
_cell_length_c 12.1827(5)
_cell_measurement_reflns_used 9936
_cell_measurement_temperature 200.0
_cell_measurement_theta_max 30.909
_cell_measurement_theta_min 2.497
_cell_volume 2001.85(14)
_computing_cell_refinement 'SAINT v7.68A (Bruker, 2009)'
_computing_data_reduction 'SAINT v7.68A (Bruker, 2009)'
_computing_molecular_graphics 'Olex2 (Dolomanov et al., 2009)'
_computing_publication_material 'Olex2 (Dolomanov et al., 2009)'
_computing_structure_refinement 'XL (Sheldrick, 2008)'
_computing_structure_solution 'XS (Sheldrick, 2008)'
_diffrn_ambient_temperature 200.0
_diffrn_detector_area_resol_mean 8
_diffrn_measured_fraction_theta_full 1.000
_diffrn_measured_fraction_theta_max 0.990
_diffrn_measurement_device_type 'Bruker APEX-II CCD'
_diffrn_measurement_method '\f and \w scans'
_diffrn_radiation_monochromator graphite
_diffrn_radiation_type MoK\a
_diffrn_radiation_wavelength 0.71073
_diffrn_reflns_av_R_equivalents 0.0409
_diffrn_reflns_av_unetI/netI 0.0286
_diffrn_reflns_Laue_measured_fraction_full 1.000
_diffrn_reflns_Laue_measured_fraction_max 0.990
_diffrn_reflns_limit_h_max 13
_diffrn_reflns_limit_h_min -13
_diffrn_reflns_limit_k_max 26
_diffrn_reflns_limit_k_min -26
_diffrn_reflns_limit_l_max 17
_diffrn_reflns_limit_l_min -17
_diffrn_reflns_number 45111
_diffrn_reflns_point_group_measured_fraction_full 1.000
_diffrn_reflns_point_group_measured_fraction_max 0.990
_diffrn_reflns_theta_full 26.000
_diffrn_reflns_theta_max 31.175
_diffrn_reflns_theta_min 2.054
_diffrn_source 'sealed tube'
_diffrn_standards_number 0
_exptl_absorpt_coefficient_mu 0.789
_exptl_absorpt_correction_T_max 0.7462
_exptl_absorpt_correction_T_min 0.7051
_exptl_absorpt_correction_type multi-scan
_exptl_absorpt_process_details
;
SADABS-2008/1 (Bruker,2008) was used for absorption correction.
wR2(int) was 0.0746 before and 0.0491 after correction.
The Ratio of minimum to maximum transmission is 0.9449.
The \l/2 correction factor is 0.0015.
;
_exptl_crystal_colour colourless
_exptl_crystal_colour_primary colourless
_exptl_crystal_density_diffrn 1.409
_exptl_crystal_description PLATE
_exptl_crystal_F_000 856
_exptl_crystal_size_max 0.48
_exptl_crystal_size_mid 0.36
_exptl_crystal_size_min 0.1
_refine_diff_density_max 0.375
_refine_diff_density_min -0.448
_refine_diff_density_rms 0.065
_refine_ls_extinction_method none
_refine_ls_goodness_of_fit_ref 1.035
_refine_ls_hydrogen_treatment mixed
_refine_ls_matrix_type full
_refine_ls_number_parameters 296
_refine_ls_number_reflns 6407
_refine_ls_number_restraints 0
_refine_ls_restrained_S_all 1.035
_refine_ls_R_factor_all 0.0365
_refine_ls_R_factor_gt 0.0265
_refine_ls_shift/su_max 0.001
_refine_ls_shift/su_mean 0.000
_refine_ls_structure_factor_coef Fsqd
_refine_ls_weighting_details 'w=1/[\s^2^(Fo^2^)+(0.0259P)^2^+0.6349P] where P=(Fo^2^+2Fc^2^)/3'
_refine_ls_weighting_scheme calc
_refine_ls_wR_factor_gt 0.0577
_refine_ls_wR_factor_ref 0.0612
_reflns_Friedel_coverage 0.000
_reflns_number_gt 5367
_reflns_number_total 6407
_reflns_threshold_expression 'I > 2\s(I)'
_cod_data_source_file c6dt01888b2.cif
_cod_data_source_block x85421_0m
_cod_depositor_comments 'Adding full bibliography for 7039461--7039468.cif.'
_cod_database_code 7039466
_shelx_space_group_comment
;
The symmetry employed for this shelxl refinement is uniquely defined
by the following loop, which should always be used as a source of
symmetry information in preference to the above space-group names.
They are only intended as comments.
;
_shelx_estimated_absorpt_t_max 0.925
_shelx_estimated_absorpt_t_min 0.703
_olex2_refinement_description
;
1. Fixed Uiso
 At 1.2 times of:
  All B(H) groups, All C(H) groups, All C(H,H) groups
 At 1.5 times of:
  All C(H,H,H) groups
2. Others
 Sof(C35A)=Sof(H35D)=Sof(H35E)=Sof(H35F)=Sof(C37A)=Sof(H37D)=Sof(H37E)=
 Sof(H37F)=Sof(C36A)=Sof(H36D)=Sof(H36E)=Sof(H36F)=1-FVAR(1)
 Sof(C35)=Sof(H35A)=Sof(H35B)=Sof(H35C)=Sof(C36)=Sof(H36A)=Sof(H36B)=Sof(H36C)=
 Sof(C37)=Sof(H37A)=Sof(H37B)=Sof(H37C)=FVAR(1)
3.a Secondary CH2 refined with riding coordinates:
 C3(H3A,H3B), C6(H6A,H6B)
3.b Aromatic/amide H refined with riding coordinates:
 C4(H4A), C5(H5A)
3.c Idealised Me refined as rotating group:
 C35(H35A,H35B,H35C), C36(H36A,H36B,H36C), C37(H37A,H37B,H37C), C35A(H35D,H35E,
 H35F), C37A(H37D,H37E,H37F), C36A(H36D,H36E,H36F)
;
_shelx_shelxl_version_number 2014/7
_olex2_submission_special_instructions 'No special instructions were received'

loop_
_space_group_symop_operation_xyz
'x, y, z'
'-x+1/2, y+1/2, -z+1/2'
'-x, -y, -z'
'x-1/2, -y-1/2, z-1/2'

loop_
_atom_site_label
_atom_site_type_symbol
_atom_site_fract_x
_atom_site_fract_y
_atom_site_fract_z
_atom_site_U_iso_or_equiv
_atom_site_adp_type
_atom_site_occupancy
_atom_site_site_symmetry_order
_atom_site_calc_flag
_atom_site_refinement_flags_posn
_atom_site_refinement_flags_occupancy
_atom_site_disorder_assembly
_atom_site_disorder_group
C1 C 0.40754(16) 0.28697(8) 0.27726(13) 0.0209(3) Uani 1 1 d . . . .
C2 C 0.32639(17) 0.27316(8) 0.14385(13) 0.0227(3) Uani 1 1 d . . . .
Ru3 Ru 0.31145(2) 0.17062(2) 0.24757(2) 0.02088(4) Uani 1 1 d . . . .
C3 C 0.42178(19) 0.25893(10) 0.05862(14) 0.0320(4) Uani 1 1 d . . . .
H3A H 0.3967 0.2095 0.0238 0.038 Uiso 1 1 calc R . . .
H3B H 0.3982 0.2967 -0.0018 0.038 Uiso 1 1 calc R . . .
C6 C 0.57407(17) 0.28379(9) 0.31010(14) 0.0273(3) Uani 1 1 d . . . .
H6A H 0.6104 0.3310 0.3480 0.033 Uiso 1 1 calc R . . .
H6B H 0.6029 0.2430 0.3651 0.033 Uiso 1 1 calc R . . .
B4 B 0.29315(19) 0.26670(10) 0.36559(15) 0.0226(3) Uani 1 1 d . . . .
H4 H 0.3408(19) 0.2505(10) 0.4526(15) 0.027 Uiso 1 1 d R . . .
C4 C 0.5824(2) 0.26120(10) 0.10739(16) 0.0352(4) Uani 1 1 d . . . .
H4A H 0.6447 0.2543 0.0562 0.042 Uiso 1 1 calc R . . .
B5 B 0.3287(2) 0.36069(10) 0.33252(16) 0.0261(4) Uani 1 1 d . . . .
H5 H 0.399(2) 0.3956(10) 0.3946(15) 0.031 Uiso 1 1 d R . . .
C5 C 0.64709(19) 0.27177(10) 0.21361(17) 0.0330(4) Uani 1 1 d . . . .
H5A H 0.7508 0.2718 0.2308 0.040 Uiso 1 1 calc R . . .
B6 B 0.3506(2) 0.36415(10) 0.19333(17) 0.0275(4) Uani 1 1 d . . . .
H6 H 0.435(2) 0.3961(10) 0.1663(15) 0.033 Uiso 1 1 d R . . .
B7 B 0.1480(2) 0.24236(10) 0.13394(16) 0.0252(3) Uani 1 1 d . . . .
H7 H 0.095(2) 0.2123(10) 0.0602(15) 0.030 Uiso 1 1 d R . . .
B8 B 0.11786(19) 0.23939(10) 0.27556(16) 0.0244(3) Uani 1 1 d . . . .
H8 H 0.0288(19) 0.2066(10) 0.2998(15) 0.029 Uiso 1 1 d R . . .
B9 B 0.1472(2) 0.33133(11) 0.32951(17) 0.0273(4) Uani 1 1 d . . . .
H9 H 0.087(2) 0.3511(10) 0.3913(16) 0.033 Uiso 1 1 d R . . .
B10 B 0.1833(2) 0.39185(11) 0.22347(17) 0.0290(4) Uani 1 1 d . . . .
H10 H 0.153(2) 0.4490(11) 0.2144(16) 0.035 Uiso 1 1 d R . . .
B11 B 0.1868(2) 0.33632(11) 0.10349(17) 0.0282(4) Uani 1 1 d . . . .
H11 H 0.164(2) 0.3574(11) 0.0155(16) 0.034 Uiso 1 1 d R . . .
B12 B 0.0584(2) 0.31712(10) 0.18656(17) 0.0279(4) Uani 1 1 d . . . .
H12 H -0.056(2) 0.3259(10) 0.1531(17) 0.033 Uiso 1 1 d R . . .
O31 O 0.16165(18) 0.05210(8) 0.08558(15) 0.0589(4) Uani 1 1 d . . . .
C31 C 0.2205(2) 0.09513(10) 0.14791(17) 0.0355(4) Uani 1 1 d . . . .
C32 C 0.2988(2) 0.11058(10) 0.37321(17) 0.0376(4) Uani 1 1 d . . . .
O32 O 0.2849(2) 0.07686(9) 0.44865(14) 0.0669(5) Uani 1 1 d . . . .
N33 N 0.60570(17) 0.08633(8) 0.23840(15) 0.0383(4) Uani 1 1 d . . . .
C33 C 0.50302(19) 0.11958(9) 0.24227(16) 0.0309(4) Uani 1 1 d . . . .
C34 C 0.7357(2) 0.04262(11) 0.2307(2) 0.0439(5) Uani 1 1 d . . . .
C35 C 0.7997(9) 0.0758(6) 0.1393(6) 0.0625(19) Uani 0.776(13) 1 d . P A 1
H35A H 0.8267 0.1278 0.1577 0.094 Uiso 0.776(13) 1 calc GR P A 1
H35B H 0.7276 0.0737 0.0679 0.094 Uiso 0.776(13) 1 calc GR P A 1
H35C H 0.8868 0.0476 0.1324 0.094 Uiso 0.776(13) 1 calc GR P A 1
C36 C 0.8495(4) 0.0531(3) 0.3463(4) 0.0553(11) Uani 0.776(13) 1 d . P A 1
H36A H 0.8063 0.0356 0.4080 0.083 Uiso 0.776(13) 1 calc GR P A 1
H36B H 0.8748 0.1060 0.3573 0.083 Uiso 0.776(13) 1 calc GR P A 1
H36C H 0.9379 0.0242 0.3451 0.083 Uiso 0.776(13) 1 calc GR P A 1
C37 C 0.6926(5) -0.03673(19) 0.2179(8) 0.083(3) Uani 0.776(13) 1 d . P A 1
H37A H 0.7797 -0.0676 0.2212 0.125 Uiso 0.776(13) 1 calc GR P A 1
H37B H 0.6249 -0.0440 0.1453 0.125 Uiso 0.776(13) 1 calc GR P A 1
H37C H 0.6447 -0.0511 0.2787 0.125 Uiso 0.776(13) 1 calc GR P A 1
C35A C 0.819(3) 0.0823(17) 0.164(3) 0.090(11) Uani 0.224(13) 1 d . P A 2
H35D H 0.8600 0.1273 0.2044 0.135 Uiso 0.224(13) 1 calc GR P A 2
H35E H 0.7547 0.0964 0.0924 0.135 Uiso 0.224(13) 1 calc GR P A 2
H35F H 0.8976 0.0505 0.1501 0.135 Uiso 0.224(13) 1 calc GR P A 2
C37A C 0.6517(18) -0.0206(13) 0.124(3) 0.108(10) Uani 0.224(13) 1 d . P A 2
H37D H 0.7242 -0.0568 0.1106 0.162 Uiso 0.224(13) 1 calc GR P A 2
H37E H 0.6121 0.0069 0.0550 0.162 Uiso 0.224(13) 1 calc GR P A 2
H37F H 0.5724 -0.0469 0.1488 0.162 Uiso 0.224(13) 1 calc GR P A 2
C36A C 0.776(4) 0.005(2) 0.3227(15) 0.147(19) Uani 0.224(13) 1 d . P A 2
H36D H 0.8826 0.0048 0.3450 0.221 Uiso 0.224(13) 1 calc GR P A 2
H36E H 0.7397 -0.0461 0.3107 0.221 Uiso 0.224(13) 1 calc GR P A 2
H36F H 0.7353 0.0284 0.3821 0.221 Uiso 0.224(13) 1 calc GR P A 2

loop_
_atom_site_aniso_label
_atom_site_aniso_U_11
_atom_site_aniso_U_22
_atom_site_aniso_U_33
_atom_site_aniso_U_23
_atom_site_aniso_U_13
_atom_site_aniso_U_12
C1 0.0198(7) 0.0223(7) 0.0217(7) -0.0016(5) 0.0069(6) -0.0026(5)
C2 0.0234(7) 0.0259(7) 0.0200(7) 0.0011(6) 0.0071(6) -0.0010(6)
Ru3 0.01997(6) 0.02048(6) 0.02386(7) 0.00009(5) 0.00843(5) -0.00026(5)
C3 0.0364(9) 0.0380(9) 0.0264(9) 0.0020(7) 0.0174(7) 0.0003(7)
C6 0.0193(7) 0.0305(8) 0.0325(9) -0.0004(7) 0.0066(6) -0.0034(6)
B4 0.0212(8) 0.0272(8) 0.0213(8) -0.0002(7) 0.0088(7) 0.0007(6)
C4 0.0331(9) 0.0380(9) 0.0424(11) 0.0023(8) 0.0254(8) -0.0011(7)
B5 0.0264(9) 0.0236(8) 0.0289(9) -0.0040(7) 0.0070(7) -0.0005(7)
C5 0.0222(8) 0.0351(9) 0.0466(11) 0.0025(8) 0.0183(7) -0.0028(7)
B6 0.0283(9) 0.0237(8) 0.0322(10) 0.0025(7) 0.0101(8) -0.0021(7)
B7 0.0224(8) 0.0279(9) 0.0242(9) 0.0001(7) 0.0022(7) -0.0013(7)
B8 0.0198(8) 0.0266(8) 0.0284(9) 0.0022(7) 0.0088(7) -0.0003(6)
B9 0.0256(9) 0.0292(9) 0.0293(9) -0.0017(7) 0.0107(7) 0.0041(7)
B10 0.0287(9) 0.0246(9) 0.0347(10) 0.0023(7) 0.0086(8) 0.0038(7)
B11 0.0304(9) 0.0285(9) 0.0256(9) 0.0057(7) 0.0064(7) 0.0028(7)
B12 0.0217(8) 0.0286(9) 0.0332(10) 0.0025(7) 0.0056(7) 0.0041(7)
O31 0.0644(11) 0.0368(8) 0.0653(11) -0.0169(7) -0.0087(8) -0.0035(7)
C31 0.0353(10) 0.0271(8) 0.0436(11) -0.0025(8) 0.0076(8) 0.0016(7)
C32 0.0496(11) 0.0268(9) 0.0400(11) 0.0032(8) 0.0177(9) 0.0015(8)
O32 0.1135(15) 0.0459(9) 0.0504(10) 0.0169(8) 0.0378(10) -0.0012(10)
N33 0.0326(8) 0.0269(7) 0.0610(11) 0.0041(7) 0.0227(8) 0.0047(6)
C33 0.0308(9) 0.0237(8) 0.0409(10) 0.0008(7) 0.0139(7) 0.0000(6)
C34 0.0346(10) 0.0296(9) 0.0758(15) 0.0019(9) 0.0301(10) 0.0091(8)
C35 0.058(4) 0.088(5) 0.050(2) 0.001(2) 0.030(2) 0.017(3)
C36 0.0389(18) 0.066(2) 0.060(2) 0.0037(18) 0.0085(15) 0.0132(17)
C37 0.045(2) 0.0294(16) 0.180(8) -0.024(3) 0.035(3) -0.0011(14)
C35A 0.037(9) 0.047(9) 0.21(3) -0.011(16) 0.070(15) -0.013(7)
C37A 0.052(9) 0.088(12) 0.18(2) -0.092(15) 0.027(12) 0.012(8)
C36A 0.17(3) 0.20(4) 0.073(11) 0.027(17) 0.021(15) 0.16(3)

loop_
_atom_type_symbol
_atom_type_description
_atom_type_scat_dispersion_real
_atom_type_scat_dispersion_imag
_atom_type_scat_source
C C 0.0033 0.0016 'International Tables Vol C Tables 4.2.6.8 and 6.1.1.4'
H H 0.0000 0.0000 'International Tables Vol C Tables 4.2.6.8 and 6.1.1.4'
B B 0.0013 0.0007 'International Tables Vol C Tables 4.2.6.8 and 6.1.1.4'
N N 0.0061 0.0033 'International Tables Vol C Tables 4.2.6.8 and 6.1.1.4'
O O 0.0106 0.0060 'International Tables Vol C Tables 4.2.6.8 and 6.1.1.4'
Ru Ru -1.2594 0.8363 'International Tables Vol C Tables 4.2.6.8 and 6.1.1.4'

loop_
_geom_angle_atom_site_label_1
_geom_angle_atom_site_label_2
_geom_angle_atom_site_label_3
_geom_angle
C2 C1 Ru3 67.93(7)
C2 C1 B4 111.51(11)
C2 C1 B5 110.69(12)
C2 C1 B6 61.58(10)
C6 C1 C2 118.57(12)
C6 C1 Ru3 110.81(10)
C6 C1 B4 124.80(13)
C6 C1 B5 115.30(13)
C6 C1 B6 110.56(12)
B4 C1 Ru3 67.94(8)
B4 C1 B5 62.48(10)
B4 C1 B6 112.60(12)
B5 C1 Ru3 125.40(10)
B5 C1 B6 60.91(10)
B6 C1 Ru3 125.35(10)
C1 C2 Ru3 69.10(7)
C1 C2 B6 61.43(10)
C1 C2 B7 110.25(11)
C1 C2 B11 109.96(12)
C3 C2 C1 118.56(13)
C3 C2 Ru3 111.11(11)
C3 C2 B6 109.88(13)
C3 C2 B7 126.40(14)
C3 C2 B11 115.84(13)
B6 C2 Ru3 126.29(10)
B6 C2 B7 111.94(12)
B7 C2 Ru3 66.70(8)
B11 C2 Ru3 124.22(10)
B11 C2 B6 60.97(11)
B11 C2 B7 61.91(10)
C1 Ru3 B4 44.31(6)
C1 Ru3 B8 77.30(6)
C2 Ru3 C1 42.97(5)
C2 Ru3 B4 75.99(6)
C2 Ru3 B8 77.88(6)
B4 Ru3 B8 47.49(6)
B7 Ru3 C1 76.40(6)
B7 Ru3 C2 45.63(6)
B7 Ru3 B4 79.62(7)
B7 Ru3 B8 47.17(7)
C31 Ru3 C1 150.15(7)
C31 Ru3 C2 107.37(7)
C31 Ru3 B4 149.53(7)
C31 Ru3 B7 82.04(8)
C31 Ru3 B8 102.71(7)
C31 Ru3 C32 90.74(8)
C31 Ru3 C33 86.33(8)
C32 Ru3 C1 119.05(7)
C32 Ru3 C2 159.85(7)
C32 Ru3 B4 83.92(7)
C32 Ru3 B7 132.23(8)
C32 Ru3 B8 89.77(7)
C32 Ru3 C33 88.83(8)
C33 Ru3 C1 95.53(6)
C33 Ru3 C2 100.83(6)
C33 Ru3 B4 123.38(7)
C33 Ru3 B7 137.11(7)
C33 Ru3 B8 170.87(7)
C2 C3 H3A 108.7
C2 C3 H3B 108.7
H3A C3 H3B 107.6
C4 C3 C2 114.33(14)
C4 C3 H3A 108.7
C4 C3 H3B 108.7
C1 C6 H6A 108.6
C1 C6 H6B 108.6
H6A C6 H6B 107.6
C5 C6 C1 114.50(14)
C5 C6 H6A 108.6
C5 C6 H6B 108.6
C1 B4 Ru3 67.75(7)
C1 B4 H4 118.9(9)
C1 B4 B5 58.95(10)
C1 B4 B8 106.43(12)
C1 B4 B9 105.04(12)
Ru3 B4 H4 109.8(9)
B5 B4 Ru3 122.07(11)
B5 B4 H4 114.3(9)
B5 B4 B8 107.76(13)
B8 B4 Ru3 66.43(8)
B8 B4 H4 129.2(9)
B9 B4 Ru3 119.87(11)
B9 B4 H4 122.9(9)
B9 B4 B5 59.85(10)
B9 B4 B8 58.89(10)
C3 C4 H4A 116.4
C5 C4 C3 127.13(15)
C5 C4 H4A 116.4
C1 B5 B4 58.57(9)
C1 B5 H5 117.8(10)
C1 B5 B6 59.94(10)
C1 B5 B9 104.76(12)
C1 B5 B10 105.93(13)
B4 B5 H5 120.2(10)
B6 B5 B4 108.60(13)
B6 B5 H5 118.2(10)
B6 B5 B9 107.63(14)
B6 B5 B10 59.77(11)
B9 B5 B4 59.88(10)
B9 B5 H5 128.3(10)
B9 B5 B10 60.00(11)
B10 B5 B4 108.42(13)
B10 B5 H5 126.3(10)
C6 C5 H5A 116.6
C4 C5 C6 126.82(16)
C4 C5 H5A 116.6
C1 B6 C2 56.99(9)
C1 B6 B5 59.15(10)
C1 B6 H6 116.5(10)
C1 B6 B10 106.10(12)
C1 B6 B11 104.87(12)
C2 B6 B5 105.57(12)
C2 B6 H6 116.1(10)
C2 B6 B10 106.40(13)
C2 B6 B11 59.02(10)
B5 B6 H6 123.9(10)
B5 B6 B10 60.77(11)
B5 B6 B11 108.89(13)
B10 B6 H6 131.2(10)
B11 B6 H6 124.1(10)
B11 B6 B10 60.70(11)
C2 B7 Ru3 67.68(8)
C2 B7 H7 118.8(10)
C2 B7 B8 106.81(12)
C2 B7 B11 58.47(10)
C2 B7 B12 104.93(13)
Ru3 B7 H7 111.1(10)
B8 B7 Ru3 67.68(8)
B8 B7 H7 130.1(10)
B11 B7 Ru3 122.00(11)
B11 B7 H7 112.3(10)
B11 B7 B8 107.93(13)
B12 B7 Ru3 121.74(12)
B12 B7 H7 120.8(10)
B12 B7 B8 59.59(10)
B12 B7 B11 59.58(11)
Ru3 B8 H8 114.9(10)
B4 B8 Ru3 66.08(8)
B4 B8 H8 127.6(9)
B7 B8 Ru3 65.15(8)
B7 B8 B4 104.94(11)
B7 B8 H8 123.4(9)
B9 B8 Ru3 119.56(11)
B9 B8 B4 58.88(10)
B9 B8 B7 106.38(12)
B9 B8 H8 117.3(10)
B9 B8 B12 60.03(11)
B12 B8 Ru3 119.16(11)
B12 B8 B4 106.07(13)
B12 B8 B7 59.26(10)
B12 B8 H8 114.9(9)
B4 B9 B8 62.23(10)
B4 B9 H9 121.8(10)
B4 B9 B10 108.77(12)
B4 B9 B12 108.75(13)
B5 B9 B4 60.27(10)
B5 B9 B8 110.79(12)
B5 B9 H9 121.7(10)
B5 B9 B10 60.03(11)
B5 B9 B12 107.86(13)
B8 B9 H9 119.6(10)
B8 B9 B10 109.75(13)
B8 B9 B12 60.13(11)
B10 B9 H9 120.7(10)
B10 B9 B12 59.86(11)
B12 B9 H9 121.3(10)
B5 B10 H10 121.7(11)
B6 B10 B5 59.46(11)
B6 B10 B9 107.35(13)
B6 B10 H10 118.7(10)
B6 B10 B11 59.55(11)
B6 B10 B12 107.67(13)
B9 B10 B5 59.96(11)
B9 B10 H10 125.3(10)
B11 B10 B5 106.93(13)
B11 B10 B9 107.23(13)
B11 B10 H10 120.5(11)
B12 B10 B5 108.05(13)
B12 B10 B9 60.16(11)
B12 B10 H10 123.9(11)
B12 B10 B11 59.71(11)
C2 B11 B6 60.01(10)
C2 B11 B7 59.61(10)
C2 B11 B10 106.43(13)
C2 B11 H11 118.5(10)
C2 B11 B12 106.17(12)
B6 B11 B7 109.30(13)
B6 B11 B10 59.75(11)
B6 B11 H11 117.8(10)
B6 B11 B12 108.14(14)
B7 B11 H11 121.1(10)
B10 B11 B7 108.59(13)
B10 B11 H11 124.6(10)
B12 B11 B7 60.03(10)
B12 B11 B10 60.10(11)
B12 B11 H11 127.0(10)
B7 B12 B8 61.15(10)
B7 B12 B9 107.70(13)
B7 B12 H12 119.1(10)
B8 B12 H12 120.0(10)
B9 B12 B8 59.83(11)
B9 B12 H12 124.6(11)
B10 B12 B7 108.97(13)
B10 B12 B8 109.59(14)
B10 B12 B9 59.97(11)
B10 B12 H12 122.5(10)
B11 B12 B7 60.39(11)
B11 B12 B8 109.83(13)
B11 B12 B9 107.46(14)
B11 B12 B10 60.20(11)
B11 B12 H12 120.3(10)
O31 C31 Ru3 176.95(18)
O32 C32 Ru3 176.37(19)
C33 N33 C34 178.5(2)
N33 C33 Ru3 175.29(15)
N33 C34 C35 107.8(4)
N33 C34 C36 106.8(2)
N33 C34 C37 108.0(2)
N33 C34 C37A 98.3(6)
C35 C34 C36 108.2(3)
C37 C34 C35 116.6(5)
C37 C34 C36 108.9(3)
C35A C34 N33 109.3(13)
C35A C34 C37A 96.6(14)
C36A C34 N33 108.2(8)
C36A C34 C35A 131(2)
C36A C34 C37A 107.5(15)
C34 C35 H35A 109.5
C34 C35 H35B 109.5
C34 C35 H35C 109.5
H35A C35 H35B 109.5
H35A C35 H35C 109.5
H35B C35 H35C 109.5
C34 C36 H36A 109.5
C34 C36 H36B 109.5
C34 C36 H36C 109.5
H36A C36 H36B 109.5
H36A C36 H36C 109.5
H36B C36 H36C 109.5
C34 C37 H37A 109.5
C34 C37 H37B 109.5
C34 C37 H37C 109.5
H37A C37 H37B 109.5
H37A C37 H37C 109.5
H37B C37 H37C 109.5
C34 C35A H35D 109.5
C34 C35A H35E 109.5
C34 C35A H35F 109.5
H35D C35A H35E 109.5
H35D C35A H35F 109.5
H35E C35A H35F 109.5
C34 C37A H37D 109.5
C34 C37A H37E 109.5
C34 C37A H37F 109.5
H37D C37A H37E 109.5
H37D C37A H37F 109.5
H37E C37A H37F 109.5
C34 C36A H36D 109.5
C34 C36A H36E 109.5
C34 C36A H36F 109.5
H36D C36A H36E 109.5
H36D C36A H36F 109.5
H36E C36A H36F 109.5

loop_
_geom_bond_atom_site_label_1
_geom_bond_atom_site_label_2
_geom_bond_distance
C1 C2 1.658(2)
C1 Ru3 2.2719(15)
C1 C6 1.527(2)
C1 B4 1.715(2)
C1 B5 1.722(2)
C1 B6 1.736(2)
C2 Ru3 2.2536(15)
C2 C3 1.531(2)
C2 B6 1.738(2)
C2 B7 1.741(2)
C2 B11 1.721(2)
Ru3 B4 2.2750(17)
Ru3 B7 2.2375(19)
Ru3 B8 2.2810(17)
Ru3 C31 1.8945(19)
Ru3 C32 1.8964(19)
Ru3 C33 2.0301(17)
C3 H3A 0.9900
C3 H3B 0.9900
C3 C4 1.496(3)
C6 H6A 0.9900
C6 H6B 0.9900
C6 C5 1.498(2)
B4 H4 1.096(18)
B4 B5 1.782(3)
B4 B8 1.835(3)
B4 B9 1.775(3)
C4 H4A 0.9500
C4 C5 1.319(3)
B5 H5 1.089(19)
B5 B6 1.753(3)
B5 B9 1.775(3)
B5 B10 1.776(3)
C5 H5A 0.9500
B6 H6 1.087(19)
B6 B10 1.758(3)
B6 B11 1.755(3)
B7 H7 1.073(18)
B7 B8 1.808(3)
B7 B11 1.781(3)
B7 B12 1.774(3)
B8 H8 1.112(18)
B8 B9 1.775(3)
B8 B12 1.781(3)
B9 H9 1.093(19)
B9 B10 1.775(3)
B9 B12 1.779(3)
B10 H10 1.06(2)
B10 B11 1.775(3)
B10 B12 1.773(3)
B11 H11 1.113(19)
B11 B12 1.766(3)
B12 H12 1.08(2)
O31 C31 1.138(2)
C32 O32 1.131(2)
N33 C33 1.142(2)
N33 C34 1.470(2)
C34 C35 1.498(7)
C34 C36 1.583(5)
C34 C37 1.479(4)
C34 C35A 1.43(2)
C34 C37A 1.774(18)
C34 C36A 1.290(18)
C35 H35A 0.9800
C35 H35B 0.9800
C35 H35C 0.9800
C36 H36A 0.9800
C36 H36B 0.9800
C36 H36C 0.9800
C37 H37A 0.9800
C37 H37B 0.9800
C37 H37C 0.9800
C35A H35D 0.9800
C35A H35E 0.9800
C35A H35F 0.9800
C37A H37D 0.9800
C37A H37E 0.9800
C37A H37F 0.9800
C36A H36D 0.9800
C36A H36E 0.9800
C36A H36F 0.9800

loop_
_geom_torsion_atom_site_label_1
_geom_torsion_atom_site_label_2
_geom_torsion_atom_site_label_3
_geom_torsion_atom_site_label_4
_geom_torsion
C1 C2 C3 C4 -1.5(2)
C1 C2 B6 B5 -35.34(11)
C1 C2 B6 B10 -98.83(13)
C1 C2 B6 B11 -138.33(12)
C1 C2 B7 Ru3 -55.05(10)
C1 C2 B7 B8 1.38(16)
C1 C2 B7 B11 102.45(13)
C1 C2 B7 B12 63.57(15)
C1 C2 B11 B6 38.40(12)
C1 C2 B11 B7 -102.92(12)
C1 C2 B11 B10 -0.65(16)
C1 C2 B11 B12 -63.54(16)
C1 C6 C5 C4 -2.7(3)
C1 B4 B5 B6 34.39(12)
C1 B4 B5 B9 134.41(13)
C1 B4 B5 B10 97.79(14)
C1 B4 B8 Ru3 55.98(9)
C1 B4 B8 B7 2.43(15)
C1 B4 B8 B9 -97.93(13)
C1 B4 B8 B12 -59.29(15)
C1 B4 B9 B5 -39.32(12)
C1 B4 B9 B8 100.37(13)
C1 B4 B9 B10 -2.60(17)
C1 B4 B9 B12 61.00(16)
C1 B5 B6 C2 34.41(11)
C1 B5 B6 B10 134.78(13)
C1 B5 B6 B11 96.41(13)
C1 B5 B9 B4 39.07(12)
C1 B5 B9 B8 1.32(18)
C1 B5 B9 B10 -100.12(14)
C1 B5 B9 B12 -62.75(16)
C1 B5 B10 B6 -39.71(11)
C1 B5 B10 B9 98.11(13)
C1 B5 B10 B11 -2.35(16)
C1 B5 B10 B12 60.57(15)
C1 B6 B10 B5 39.37(12)
C1 B6 B10 B9 1.85(18)
C1 B6 B10 B11 -98.30(14)
C1 B6 B10 B12 -61.56(17)
C1 B6 B11 C2 -35.23(11)
C1 B6 B11 B7 -0.40(17)
C1 B6 B11 B10 100.37(13)
C1 B6 B11 B12 63.35(15)
C2 C1 C6 C5 2.9(2)
C2 C1 B4 Ru3 53.45(10)
C2 C1 B4 B5 -102.88(13)
C2 C1 B4 B8 -1.71(16)
C2 C1 B4 B9 -63.12(15)
C2 C1 B5 B4 104.19(13)
C2 C1 B5 B6 -37.61(12)
C2 C1 B5 B9 64.48(15)
C2 C1 B5 B10 2.02(16)
C2 C1 B6 B5 139.53(13)
C2 C1 B6 B10 99.38(14)
C2 C1 B6 B11 36.14(11)
C2 C3 C4 C5 2.1(3)
C2 B6 B10 B5 98.97(14)
C2 B6 B10 B9 61.45(17)
C2 B6 B10 B11 -38.70(12)
C2 B6 B10 B12 -1.96(18)
C2 B6 B11 B7 34.83(12)
C2 B6 B11 B10 135.60(13)
C2 B6 B11 B12 98.58(13)
C2 B7 B8 Ru3 -56.43(10)
C2 B7 B8 B4 -2.31(15)
C2 B7 B8 B9 59.07(15)
C2 B7 B8 B12 97.75(14)
C2 B7 B11 B6 -35.00(12)
C2 B7 B11 B10 -98.55(14)
C2 B7 B11 B12 -135.30(14)
C2 B7 B12 B8 -100.98(13)
C2 B7 B12 B9 -62.07(15)
C2 B7 B12 B10 1.46(17)
C2 B7 B12 B11 38.35(12)
C2 B11 B12 B7 -39.18(12)
C2 B11 B12 B8 -1.83(18)
C2 B11 B12 B9 61.65(16)
C2 B11 B12 B10 99.96(14)
Ru3 C1 C2 C3 -103.37(13)
Ru3 C1 C2 B6 158.32(9)
Ru3 C1 C2 B7 53.69(10)
Ru3 C1 C2 B11 120.12(11)
Ru3 C1 C6 C5 78.36(15)
Ru3 C1 B4 B5 -156.33(11)
Ru3 C1 B4 B8 -55.17(9)
Ru3 C1 B4 B9 -116.57(12)
Ru3 C1 B5 B4 27.16(12)
Ru3 C1 B5 B6 -114.64(13)
Ru3 C1 B5 B9 -12.56(17)
Ru3 C1 B5 B10 -75.01(15)
Ru3 C1 B6 C2 -24.81(11)
Ru3 C1 B6 B5 114.71(12)
Ru3 C1 B6 B10 74.57(15)
Ru3 C1 B6 B11 11.33(17)
Ru3 C2 C3 C4 -78.50(16)
Ru3 C2 B6 C1 25.35(11)
Ru3 C2 B6 B5 -10.00(18)
Ru3 C2 B6 B10 -73.49(16)
Ru3 C2 B6 B11 -112.98(13)
Ru3 C2 B7 B8 56.43(10)
Ru3 C2 B7 B11 157.50(11)
Ru3 C2 B7 B12 118.62(12)
Ru3 C2 B11 B6 116.17(13)
Ru3 C2 B11 B7 -25.15(12)
Ru3 C2 B11 B10 77.12(15)
Ru3 C2 B11 B12 14.23(18)
Ru3 B4 B5 C1 -26.00(11)
Ru3 B4 B5 B6 8.39(18)
Ru3 B4 B5 B9 108.41(14)
Ru3 B4 B5 B10 71.78(15)
Ru3 B4 B8 B7 -53.55(9)
Ru3 B4 B8 B9 -153.91(11)
Ru3 B4 B8 B12 -115.27(11)
Ru3 B4 B9 B5 -111.99(13)
Ru3 B4 B9 B8 27.70(11)
Ru3 B4 B9 B10 -75.27(15)
Ru3 B4 B9 B12 -11.67(17)
Ru3 B7 B8 B4 54.12(9)
Ru3 B7 B8 B9 115.50(11)
Ru3 B7 B8 B12 154.18(11)
Ru3 B7 B11 C2 24.67(12)
Ru3 B7 B11 B6 -10.33(18)
Ru3 B7 B11 B10 -73.88(16)
Ru3 B7 B11 B12 -110.63(14)
Ru3 B7 B12 B8 -28.28(12)
Ru3 B7 B12 B9 10.64(18)
Ru3 B7 B12 B10 74.17(16)
Ru3 B7 B12 B11 111.06(14)
Ru3 B8 B9 B4 -27.53(11)
Ru3 B8 B9 B5 9.41(18)
Ru3 B8 B9 B10 73.85(16)
Ru3 B8 B9 B12 108.64(13)
Ru3 B8 B12 B7 26.91(12)
Ru3 B8 B12 B9 -109.29(13)
Ru3 B8 B12 B10 -74.50(16)
Ru3 B8 B12 B11 -10.12(19)
C3 C2 B6 C1 -112.45(14)
C3 C2 B6 B5 -147.79(14)
C3 C2 B6 B10 148.72(14)
C3 C2 B6 B11 109.23(14)
C3 C2 B7 Ru3 99.77(15)
C3 C2 B7 B8 156.20(15)
C3 C2 B7 B11 -102.73(17)
C3 C2 B7 B12 -141.61(16)
C3 C2 B11 B6 -99.41(15)
C3 C2 B11 B7 119.27(15)
C3 C2 B11 B10 -138.46(14)
C3 C2 B11 B12 158.65(14)
C3 C4 C5 C6 0.1(3)
C6 C1 C2 Ru3 102.46(13)
C6 C1 C2 C3 -0.9(2)
C6 C1 C2 B6 -99.21(14)
C6 C1 C2 B7 156.15(13)
C6 C1 C2 B11 -137.42(14)
C6 C1 B4 Ru3 -100.68(14)
C6 C1 B4 B5 102.99(16)
C6 C1 B4 B8 -155.84(14)
C6 C1 B4 B9 142.75(15)
C6 C1 B5 B4 -117.75(15)
C6 C1 B5 B6 100.46(14)
C6 C1 B5 B9 -157.46(13)
C6 C1 B5 B10 140.09(14)
C6 C1 B6 C2 112.19(13)
C6 C1 B6 B5 -108.28(14)
C6 C1 B6 B10 -148.43(13)
C6 C1 B6 B11 148.33(13)
B4 C1 C2 Ru3 -53.46(10)
B4 C1 C2 C3 -156.83(13)
B4 C1 C2 B6 104.86(13)
B4 C1 C2 B7 0.23(16)
B4 C1 C2 B11 66.66(15)
B4 C1 C6 C5 155.35(14)
B4 C1 B5 B6 -141.79(13)
B4 C1 B5 B9 -39.71(12)
B4 C1 B5 B10 -102.16(14)
B4 C1 B6 C2 -103.08(13)
B4 C1 B6 B5 36.45(13)
B4 C1 B6 B10 -3.70(17)
B4 C1 B6 B11 -66.93(16)
B4 B5 B6 C1 -33.84(12)
B4 B5 B6 C2 0.57(17)
B4 B5 B6 B10 100.94(14)
B4 B5 B6 B11 62.57(16)
B4 B5 B9 B8 -37.75(13)
B4 B5 B9 B10 -139.19(14)
B4 B5 B9 B12 -101.82(14)
B4 B5 B10 B6 -101.25(14)
B4 B5 B10 B9 36.57(12)
B4 B5 B10 B11 -63.89(16)
B4 B5 B10 B12 -0.97(17)
B4 B8 B9 B5 36.93(12)
B4 B8 B9 B10 101.38(14)
B4 B8 B9 B12 136.16(13)
B4 B8 B12 B7 98.10(12)
B4 B8 B12 B9 -38.10(11)
B4 B8 B12 B10 -3.31(17)
B4 B8 B12 B11 61.07(16)
B4 B9 B10 B5 -36.83(13)
B4 B9 B10 B6 0.46(18)
B4 B9 B10 B11 63.13(17)
B4 B9 B10 B12 101.26(14)
B4 B9 B12 B7 0.81(17)
B4 B9 B12 B8 40.33(12)
B4 B9 B12 B10 -101.29(14)
B4 B9 B12 B11 -62.88(16)
B5 C1 C2 Ru3 -121.00(10)
B5 C1 C2 C3 135.63(14)
B5 C1 C2 B6 37.33(12)
B5 C1 C2 B7 -67.31(15)
B5 C1 C2 B11 -0.88(16)
B5 C1 C6 C5 -131.74(15)
B5 C1 B4 Ru3 156.33(11)
B5 C1 B4 B8 101.17(13)
B5 C1 B4 B9 39.76(12)
B5 C1 B6 C2 -139.53(13)
B5 C1 B6 B10 -40.15(13)
B5 C1 B6 B11 -103.39(14)
B5 B4 B8 Ru3 117.94(11)
B5 B4 B8 B7 64.39(14)
B5 B4 B8 B9 -35.97(12)
B5 B4 B8 B12 2.67(16)
B5 B4 B9 B8 139.69(13)
B5 B4 B9 B10 36.73(13)
B5 B4 B9 B12 100.32(14)
B5 B6 B10 B9 -37.52(13)
B5 B6 B10 B11 -137.67(14)
B5 B6 B10 B12 -100.93(14)
B5 B6 B11 C2 -97.20(13)
B5 B6 B11 B7 -62.37(16)
B5 B6 B11 B10 38.40(13)
B5 B6 B11 B12 1.38(18)
B5 B9 B10 B6 37.29(13)
B5 B9 B10 B11 99.96(14)
B5 B9 B10 B12 138.09(13)
B5 B9 B12 B7 64.65(16)
B5 B9 B12 B8 104.17(14)
B5 B9 B12 B10 -37.44(12)
B5 B9 B12 B11 0.97(17)
B5 B10 B11 C2 1.86(17)
B5 B10 B11 B6 -37.32(12)
B5 B10 B11 B7 64.65(17)
B5 B10 B11 B12 101.38(14)
B5 B10 B12 B7 -62.49(17)
B5 B10 B12 B8 2.72(18)
B5 B10 B12 B9 37.46(12)
B5 B10 B12 B11 -99.46(14)
B6 C1 C2 Ru3 -158.32(9)
B6 C1 C2 C3 98.31(15)
B6 C1 C2 B7 -104.63(13)
B6 C1 C2 B11 -38.21(12)
B6 C1 C6 C5 -65.13(18)
B6 C1 B4 Ru3 120.50(12)
B6 C1 B4 B5 -35.84(13)
B6 C1 B4 B8 65.33(15)
B6 C1 B4 B9 3.92(17)
B6 C1 B5 B4 141.79(13)
B6 C1 B5 B9 102.08(14)
B6 C1 B5 B10 39.63(12)
B6 C2 C3 C4 66.02(18)
B6 C2 B7 Ru3 -121.41(11)
B6 C2 B7 B8 -64.98(15)
B6 C2 B7 B11 36.09(13)
B6 C2 B7 B12 -2.79(17)
B6 C2 B11 B7 -141.32(13)
B6 C2 B11 B10 -39.05(12)
B6 C2 B11 B12 -101.95(14)
B6 B5 B9 B4 101.69(14)
B6 B5 B9 B8 63.94(17)
B6 B5 B9 B10 -37.50(12)
B6 B5 B9 B12 -0.13(17)
B6 B5 B10 B9 137.82(14)
B6 B5 B10 B11 37.36(12)
B6 B5 B10 B12 100.27(14)
B6 B10 B11 C2 39.18(12)
B6 B10 B11 B7 101.97(14)
B6 B10 B11 B12 138.70(14)
B6 B10 B12 B7 0.31(18)
B6 B10 B12 B8 65.52(17)
B6 B10 B12 B9 100.25(14)
B6 B10 B12 B11 -36.67(13)
B6 B11 B12 B7 -102.27(14)
B6 B11 B12 B8 -64.92(17)
B6 B11 B12 B9 -1.44(17)
B6 B11 B12 B10 36.87(13)
B7 C2 C3 C4 -154.49(15)
B7 C2 B6 C1 101.86(13)
B7 C2 B6 B5 66.51(16)
B7 C2 B6 B10 3.02(17)
B7 C2 B6 B11 -36.47(13)
B7 C2 B11 B6 141.32(13)
B7 C2 B11 B10 102.27(14)
B7 C2 B11 B12 39.38(13)
B7 B8 B9 B4 -97.84(12)
B7 B8 B9 B5 -60.91(17)
B7 B8 B9 B10 3.53(17)
B7 B8 B9 B12 38.32(12)
B7 B8 B12 B9 -136.20(13)
B7 B8 B12 B10 -101.41(14)
B7 B8 B12 B11 -37.03(13)
B7 B11 B12 B8 37.35(13)
B7 B11 B12 B9 100.83(14)
B7 B11 B12 B10 139.14(14)
B8 B4 B5 C1 -98.85(12)
B8 B4 B5 B6 -64.46(15)
B8 B4 B5 B9 35.56(12)
B8 B4 B5 B10 -1.06(16)
B8 B4 B9 B5 -139.69(13)
B8 B4 B9 B10 -102.96(14)
B8 B4 B9 B12 -39.37(12)
B8 B7 B11 C2 99.09(13)
B8 B7 B11 B6 64.10(16)
B8 B7 B11 B10 0.54(17)
B8 B7 B11 B12 -36.21(13)
B8 B7 B12 B9 38.91(12)
B8 B7 B12 B10 102.44(15)
B8 B7 B12 B11 139.33(14)
B8 B9 B10 B5 -103.20(14)
B8 B9 B10 B6 -65.91(17)
B8 B9 B10 B11 -3.23(18)
B8 B9 B10 B12 34.90(12)
B8 B9 B12 B7 -39.52(12)
B8 B9 B12 B10 -141.62(13)
B8 B9 B12 B11 -103.21(14)
B9 B4 B5 C1 -134.41(13)
B9 B4 B5 B6 -100.02(15)
B9 B4 B5 B10 -36.63(13)
B9 B4 B8 Ru3 153.91(11)
B9 B4 B8 B7 100.36(13)
B9 B4 B8 B12 38.64(12)
B9 B5 B6 C1 -97.18(13)
B9 B5 B6 C2 -62.77(15)
B9 B5 B6 B10 37.60(12)
B9 B5 B6 B11 -0.77(17)
B9 B5 B10 B6 -137.82(14)
B9 B5 B10 B11 -100.46(14)
B9 B5 B10 B12 -37.55(12)
B9 B8 B12 B7 136.20(13)
B9 B8 B12 B10 34.79(12)
B9 B8 B12 B11 99.17(15)
B9 B10 B11 C2 -61.18(16)
B9 B10 B11 B6 -100.36(14)
B9 B10 B11 B7 1.62(18)
B9 B10 B11 B12 38.34(13)
B9 B10 B12 B7 -99.95(14)
B9 B10 B12 B8 -34.74(12)
B9 B10 B12 B11 -136.92(14)
B10 B5 B6 C1 -134.78(13)
B10 B5 B6 C2 -100.37(14)
B10 B5 B6 B11 -38.37(13)
B10 B5 B9 B4 139.19(14)
B10 B5 B9 B8 101.44(15)
B10 B5 B9 B12 37.37(13)
B10 B6 B11 C2 -135.60(13)
B10 B6 B11 B7 -100.77(14)
B10 B6 B11 B12 -37.02(13)
B10 B9 B12 B7 102.10(14)
B10 B9 B12 B8 141.62(13)
B10 B9 B12 B11 38.41(12)
B10 B11 B12 B7 -139.14(14)
B10 B11 B12 B8 -101.79(15)
B10 B11 B12 B9 -38.31(13)
B11 C2 C3 C4 132.54(16)
B11 C2 B6 C1 138.33(12)
B11 C2 B6 B5 102.98(14)
B11 C2 B6 B10 39.50(13)
B11 C2 B7 Ru3 -157.50(11)
B11 C2 B7 B8 -101.07(14)
B11 C2 B7 B12 -38.89(12)
B11 B6 B10 B5 137.67(14)
B11 B6 B10 B9 100.15(15)
B11 B6 B10 B12 36.74(13)
B11 B7 B8 Ru3 -117.98(12)
B11 B7 B8 B4 -63.86(15)
B11 B7 B8 B9 -2.48(17)
B11 B7 B8 B12 36.20(13)
B11 B7 B12 B8 -139.33(14)
B11 B7 B12 B9 -100.42(15)
B11 B7 B12 B10 -36.89(13)
B11 B10 B12 B7 36.97(13)
B11 B10 B12 B8 102.18(14)
B11 B10 B12 B9 136.92(14)
B12 B7 B8 Ru3 -154.18(11)
B12 B7 B8 B4 -100.06(13)
B12 B7 B8 B9 -38.68(12)
B12 B7 B11 C2 135.30(14)
B12 B7 B11 B6 100.30(15)
B12 B7 B11 B10 36.75(13)
B12 B8 B9 B4 -136.16(13)
B12 B8 B9 B5 -99.23(15)
B12 B8 B9 B10 -34.79(13)
B12 B9 B10 B5 -138.09(13)
B12 B9 B10 B6 -100.80(15)
B12 B9 B10 B11 -38.13(13)
B12 B10 B11 C2 -99.52(13)
B12 B10 B11 B6 -138.70(14)
B12 B10 B11 B7 -36.72(13)
